data_7012828
loop_
_publ_author_name
'Juan C. Mareque Rivas'
'Rafael Torres Mart\'in de Rosales'
'Simon Parsons'

_publ_section_title
;
 Internal hydrogen bonding and amide co-ordination in zinc(II)
 complexes of a tripodal N4 ligand: structural, spectroscopic and
 reactivity studies
;
_journal_issue 11
_journal_name_full 'Dalton Trans.'
_journal_page_first 2156
_journal_page_last 2163
_journal_paper_doi 10.1039/b301651j
_journal_year 2003
_chemical_formula_moiety '[Zn(L1)][PF6}2.0.5MeOH'
_chemical_formula_sum 'C23.5 H29 F12 N5 O1.5 P2 Zn'
_chemical_formula_weight 760.83
_chemical_name_systematic
; 
? 
;
_space_group_IT_number 14
_symmetry_cell_setting monoclinic
_symmetry_space_group_name_Hall '-P 2ybc'
_symmetry_space_group_name_H-M 'P 1 21/c 1'
_atom_sites_solution_hydrogens geom
_atom_sites_solution_primary direct
_atom_sites_solution_secondary difmap
_audit_creation_method SHELXL-97
_cell_angle_alpha 90.00
_cell_angle_beta 106.072(11)
_cell_angle_gamma 90.00
_cell_formula_units_Z 4
_cell_length_a 14.424(2)
_cell_length_b 11.3946(19)
_cell_length_c 19.420(2)
_cell_measurement_reflns_used 62
_cell_measurement_temperature 150(2)
_cell_measurement_theta_max 27.5
_cell_measurement_theta_min 25
_cell_volume 3067.0(8)
_computing_cell_refinement DIF4
_computing_data_collection DIF4
_computing_data_reduction REDU4
_computing_structure_refinement 'SHELXL-97 (Sheldrick, 1997)'
_computing_structure_solution 'SHELXS-97 (Sheldrick, 1990)'
_diffrn_ambient_temperature 150(2)
_diffrn_measured_fraction_theta_full 0.935
_diffrn_measured_fraction_theta_max 0.935
_diffrn_measurement_device_type 'Stoe Stadi-4 diffractometer'
_diffrn_measurement_method 0mega-theta
_diffrn_radiation_monochromator graphite
_diffrn_radiation_source 'fine-focus sealed tube'
_diffrn_radiation_type CuK\a
_diffrn_radiation_wavelength 1.54178
_diffrn_reflns_av_R_equivalents 0.0256
_diffrn_reflns_av_sigmaI/netI 0.0287
_diffrn_reflns_limit_h_max 16
_diffrn_reflns_limit_h_min -17
_diffrn_reflns_limit_k_max 12
_diffrn_reflns_limit_k_min 0
_diffrn_reflns_limit_l_max 23
_diffrn_reflns_limit_l_min 0
_diffrn_reflns_number 7387
_diffrn_reflns_theta_full 70.09
_diffrn_reflns_theta_max 70.09
_diffrn_reflns_theta_min 3.19
_diffrn_standards_decay_% 0
_diffrn_standards_interval_time 60
_diffrn_standards_number 3
_exptl_absorpt_coefficient_mu 3.062
_exptl_absorpt_correction_T_max 0.707
_exptl_absorpt_correction_T_min 0.373
_exptl_absorpt_correction_type integration
_exptl_absorpt_process_details
;
A numerical correction was applied by Gaussian integration following
refinement of the crystal face indices and dimensions against a 
set of psi-scans (Stoe X-Shape).
;
_exptl_crystal_colour Colourless
_exptl_crystal_density_diffrn 1.648
_exptl_crystal_density_method 'not measured'
_exptl_crystal_description lath
_exptl_crystal_F_000 1540
_exptl_crystal_size_max 0.50
_exptl_crystal_size_mid 0.29
_exptl_crystal_size_min 0.12
_refine_diff_density_max 0.423
_refine_diff_density_min -0.327
_refine_diff_density_rms 0.052
_refine_ls_extinction_coef 0.00023(3)
_refine_ls_extinction_expression Fc^*^=kFc[1+0.001xFc^2^\l^3^/sin(2\q)]^-1/4^
_refine_ls_extinction_method SHELXL
_refine_ls_goodness_of_fit_ref 1.028
_refine_ls_hydrogen_treatment riding
_refine_ls_matrix_type full
_refine_ls_number_parameters 398
_refine_ls_number_reflns 5451
_refine_ls_number_restraints 0
_refine_ls_restrained_S_all 1.028
_refine_ls_R_factor_all 0.0419
_refine_ls_R_factor_gt 0.0318
_refine_ls_shift/su_max 0.000
_refine_ls_shift/su_mean 0.000
_refine_ls_structure_factor_coef Fsqd
_refine_ls_weighting_details 'calc w=1/[\s^2^(Fo^2^)+(0.0378P)^2^+1.1969P] where P=(Fo^2^+2Fc^2^)/3'
_refine_ls_weighting_scheme calc
_refine_ls_wR_factor_gt 0.0739
_refine_ls_wR_factor_ref 0.0770
_reflns_number_gt 4514
_reflns_number_total 5451
_reflns_threshold_expression >2sigma(I)
_cod_data_source_file b301651j.txt
_cod_data_source_block znrr26
_cod_depositor_comments
;
The following automatic conversions were performed:
'_symmetry_cell_setting' value 'Monoclinic' changed to 'monoclinic'
according to '/home/saulius/struct/CIF-dictionaries/cif_core.dic'
dictionary named 'cif_core.dic' version 2.4.1 from
2010-06-29.

'_exptl_absorpt_correction_type' value 'Integration' changed
to 'integration' according to
'/home/saulius/struct/CIF-dictionaries/cif_core.dic' dictionary named
'cif_core.dic' version 2.4.1 from 2010-06-29.

Automatic conversion script
Id: cif_fix_enum 1527 2010-12-29 10:47:43Z saulius 
;
_cod_original_sg_symbol_H-M P21/c
_cod_original_formula_sum 'C23.50 H29 F12 N5 O1.50 P2 Zn'
_cod_database_code 7012828

loop_
_symmetry_equiv_pos_as_xyz
'x, y, z'
'-x, y+1/2, -z+1/2'
'-x, -y, -z'
'x, -y-1/2, z-1/2'

loop_
_atom_site_label
_atom_site_type_symbol
_atom_site_fract_x
_atom_site_fract_y
_atom_site_fract_z
_atom_site_U_iso_or_equiv
_atom_site_adp_type
_atom_site_occupancy
_atom_site_symmetry_multiplicity
_atom_site_calc_flag
_atom_site_refinement_flags
_atom_site_disorder_assembly
_atom_site_disorder_group
Zn Zn 0.27373(2) 0.77921(3) 0.056260(15) 0.02010(9) Uani 1 1 d . . .
N1 N 0.35139(12) 0.62397(16) 0.03797(9) 0.0204(4) Uani 1 1 d . . .
C1 C 0.43389(16) 0.6657(2) 0.01464(13) 0.0259(5) Uani 1 1 d . . .
H1B H 0.4139 0.6762 -0.0380 0.031 Uiso 1 1 calc R . .
H1A H 0.4856 0.6057 0.0264 0.031 Uiso 1 1 calc R . .
C1OB C 0.1881(2) 1.1967(2) 0.10465(15) 0.0434(7) Uani 1 1 d . . .
H10F H 0.2375 1.2378 0.0878 0.065 Uiso 1 1 calc R . .
H10E H 0.1542 1.2530 0.1271 0.065 Uiso 1 1 calc R . .
H10D H 0.1419 1.1593 0.0639 0.065 Uiso 1 1 calc R . .
C2 C 0.47316(15) 0.7806(2) 0.04998(11) 0.0225(5) Uani 1 1 d . . .
N2 N 0.40905(12) 0.85003(16) 0.07041(9) 0.0204(4) Uani 1 1 d . . .
C3 C 0.56701(17) 0.8140(2) 0.05769(14) 0.0307(6) Uani 1 1 d . . .
H3A H 0.6106 0.7634 0.0434 0.037 Uiso 1 1 calc R . .
C4 C 0.59660(17) 0.9240(2) 0.08709(15) 0.0351(6) Uani 1 1 d . . .
H4 H 0.6609 0.9497 0.0925 0.042 Uiso 1 1 calc R . .
C5 C 0.53259(16) 0.9949(2) 0.10813(14) 0.0305(6) Uani 1 1 d . . .
H5 H 0.5517 1.0700 0.1282 0.037 Uiso 1 1 calc R . .
C6 C 0.43901(15) 0.9544(2) 0.09940(12) 0.0223(5) Uani 1 1 d . . .
N7 N 0.37602(13) 1.02594(17) 0.12439(10) 0.0240(4) Uani 1 1 d . . .
H7N H 0.4026 1.0900 0.1466 0.029 Uiso 1 1 calc R . .
O8 O 0.23027(11) 0.93405(14) 0.08468(8) 0.0243(3) Uani 1 1 d . . .
C8 C 0.28120(15) 1.0130(2) 0.12004(11) 0.0215(5) Uani 1 1 d . . .
C9 C 0.23631(16) 1.1029(2) 0.15947(12) 0.0255(5) Uani 1 1 d . . .
C10C C 0.31039(18) 1.1592(2) 0.22297(13) 0.0307(5) Uani 1 1 d . . .
H10J H 0.3591 1.2008 0.2057 0.046 Uiso 1 1 calc R . .
H10K H 0.3417 1.0981 0.2570 0.046 Uiso 1 1 calc R . .
H10L H 0.2778 1.2149 0.2469 0.046 Uiso 1 1 calc R . .
C10A C 0.15975(18) 1.0388(3) 0.18716(15) 0.0390(7) Uani 1 1 d . . .
H10C H 0.1118 1.0029 0.1468 0.059 Uiso 1 1 calc R . .
H10B H 0.1278 1.0951 0.2112 0.059 Uiso 1 1 calc R . .
H10A H 0.1909 0.9776 0.2212 0.059 Uiso 1 1 calc R . .
C11 C 0.28189(16) 0.5556(2) -0.01739(12) 0.0255(5) Uani 1 1 d . . .
H11B H 0.2473 0.5002 0.0060 0.031 Uiso 1 1 calc R . .
H11A H 0.3173 0.5091 -0.0450 0.031 Uiso 1 1 calc R . .
N12 N 0.19488(13) 0.74138(18) -0.04474(10) 0.0259(4) Uani 1 1 d . . .
C12 C 0.20942(16) 0.6338(2) -0.06819(12) 0.0252(5) Uani 1 1 d . . .
C13 C 0.15687(18) 0.5936(3) -0.13485(13) 0.0349(6) Uani 1 1 d . . .
H13A H 0.1687 0.5178 -0.1510 0.042 Uiso 1 1 calc R . .
C14 C 0.0874(2) 0.6647(3) -0.17738(14) 0.0448(7) Uani 1 1 d . . .
H14 H 0.0499 0.6380 -0.2229 0.054 Uiso 1 1 calc R . .
C15 C 0.07254(19) 0.7754(3) -0.15347(14) 0.0430(7) Uani 1 1 d . . .
H15 H 0.0249 0.8258 -0.1824 0.052 Uiso 1 1 calc R . .
C16 C 0.12771(17) 0.8117(2) -0.08721(13) 0.0336(6) Uani 1 1 d . . .
H16 H 0.1182 0.8882 -0.0710 0.040 Uiso 1 1 calc R . .
C21 C 0.37887(15) 0.5648(2) 0.10807(11) 0.0223(5) Uani 1 1 d . . .
H21B H 0.4371 0.6027 0.1395 0.027 Uiso 1 1 calc R . .
H21A H 0.3944 0.4816 0.1017 0.027 Uiso 1 1 calc R . .
N22 N 0.24011(13) 0.66683(17) 0.12663(10) 0.0228(4) Uani 1 1 d . . .
C22 C 0.29727(15) 0.5716(2) 0.14276(12) 0.0222(5) Uani 1 1 d . . .
C23 C 0.28310(18) 0.4868(2) 0.18944(13) 0.0319(6) Uani 1 1 d . . .
H23A H 0.3251 0.4211 0.2009 0.038 Uiso 1 1 calc R . .
C24 C 0.2070(2) 0.4984(3) 0.21928(16) 0.0429(7) Uani 1 1 d . . .
H24A H 0.1963 0.4410 0.2517 0.052 Uiso 1 1 calc R . .
C25 C 0.14693(19) 0.5943(3) 0.20139(15) 0.0408(7) Uani 1 1 d . . .
H25A H 0.0933 0.6031 0.2204 0.049 Uiso 1 1 calc R . .
C26 C 0.16594(17) 0.6774(2) 0.15544(14) 0.0318(6) Uani 1 1 d . . .
H26A H 0.1253 0.7443 0.1438 0.038 Uiso 1 1 calc R . .
P1 P -0.12693(4) 0.70284(6) -0.38518(3) 0.02876(15) Uani 1 1 d . . .
F1 F -0.19161(11) 0.61316(14) -0.44122(8) 0.0410(4) Uani 1 1 d . . .
F2 F -0.04584(12) 0.6937(2) -0.42558(10) 0.0715(7) Uani 1 1 d . . .
F3 F -0.07863(14) 0.59473(17) -0.33521(10) 0.0637(5) Uani 1 1 d . . .
F4 F -0.06178(13) 0.79070(17) -0.32788(9) 0.0604(5) Uani 1 1 d . . .
F5 F -0.20743(12) 0.70901(18) -0.34382(9) 0.0586(5) Uani 1 1 d . . .
F6 F -0.17515(18) 0.80811(16) -0.43432(10) 0.0752(7) Uani 1 1 d . . .
P11 P 0.57235(4) 1.31748(5) 0.19672(3) 0.02299(14) Uani 1 1 d . . .
F11 F 0.50241(10) 1.39250(14) 0.23066(7) 0.0372(4) Uani 1 1 d . . .
F12 F 0.66137(10) 1.34870(14) 0.26333(8) 0.0390(4) Uani 1 1 d . . .
F13 F 0.55030(11) 1.20197(13) 0.23653(8) 0.0374(4) Uani 1 1 d . . .
F14 F 0.59206(10) 1.43141(12) 0.15448(8) 0.0353(3) Uani 1 1 d . . .
F15 F 0.64140(10) 1.24255(13) 0.16178(8) 0.0345(3) Uani 1 1 d . . .
F16 F 0.48170(9) 1.28479(13) 0.12920(7) 0.0313(3) Uani 1 1 d . . .

loop_
_atom_site_aniso_label
_atom_site_aniso_U_11
_atom_site_aniso_U_22
_atom_site_aniso_U_33
_atom_site_aniso_U_23
_atom_site_aniso_U_13
_atom_site_aniso_U_12
Zn 0.02126(14) 0.01477(17) 0.02263(15) -0.00188(13) 0.00333(11) 0.00222(12)
N1 0.0229(9) 0.0166(10) 0.0191(9) -0.0032(8) 0.0013(7) 0.0020(8)
C1 0.0306(12) 0.0199(13) 0.0298(12) -0.0068(10) 0.0125(10) 0.0006(10)
C1OB 0.0627(18) 0.0314(17) 0.0341(14) 0.0011(12) 0.0102(13) 0.0241(14)
C2 0.0263(11) 0.0200(12) 0.0217(10) -0.0010(9) 0.0077(9) 0.0046(9)
N2 0.0241(9) 0.0154(10) 0.0216(9) -0.0030(8) 0.0063(7) 0.0008(7)
C3 0.0257(12) 0.0269(14) 0.0416(14) -0.0065(11) 0.0128(11) 0.0029(10)
C4 0.0252(12) 0.0314(15) 0.0501(16) -0.0075(13) 0.0126(11) -0.0028(11)
C5 0.0281(12) 0.0211(14) 0.0426(14) -0.0103(11) 0.0102(11) -0.0048(10)
C6 0.0243(11) 0.0186(13) 0.0240(11) -0.0011(9) 0.0069(9) 0.0023(9)
N7 0.0267(9) 0.0157(10) 0.0310(10) -0.0081(8) 0.0102(8) -0.0016(8)
O8 0.0239(8) 0.0170(9) 0.0305(8) -0.0028(7) 0.0053(6) 0.0032(7)
C8 0.0265(11) 0.0153(12) 0.0224(10) 0.0026(9) 0.0064(9) 0.0045(9)
C9 0.0291(12) 0.0214(13) 0.0272(11) 0.0005(10) 0.0098(9) 0.0082(10)
C10C 0.0394(13) 0.0234(14) 0.0313(13) -0.0066(11) 0.0134(11) 0.0048(11)
C10A 0.0359(14) 0.0370(17) 0.0508(16) -0.0087(13) 0.0232(13) 0.0022(12)
C11 0.0327(12) 0.0173(13) 0.0230(11) -0.0047(9) 0.0019(9) 0.0004(10)
N12 0.0260(9) 0.0252(12) 0.0237(9) 0.0000(8) 0.0020(8) 0.0024(8)
C12 0.0248(11) 0.0263(14) 0.0228(11) -0.0015(10) 0.0041(9) -0.0004(9)
C13 0.0372(13) 0.0381(16) 0.0255(12) -0.0078(12) 0.0020(10) -0.0033(12)
C14 0.0383(15) 0.062(2) 0.0264(13) -0.0027(14) -0.0034(11) -0.0001(14)
C15 0.0330(13) 0.060(2) 0.0290(13) 0.0084(14) -0.0034(11) 0.0111(14)
C16 0.0323(13) 0.0356(16) 0.0307(13) 0.0074(11) 0.0051(10) 0.0102(11)
C21 0.0257(11) 0.0172(12) 0.0217(11) 0.0001(9) 0.0027(9) 0.0043(9)
N22 0.0240(9) 0.0198(11) 0.0243(9) -0.0023(8) 0.0062(8) 0.0010(8)
C22 0.0244(11) 0.0162(12) 0.0225(11) -0.0031(9) 0.0007(9) -0.0004(9)
C23 0.0371(13) 0.0220(14) 0.0358(13) 0.0050(11) 0.0089(11) 0.0036(11)
C24 0.0525(17) 0.0350(17) 0.0473(16) 0.0074(13) 0.0238(14) -0.0039(13)
C25 0.0405(14) 0.0387(17) 0.0515(16) -0.0013(14) 0.0264(13) -0.0029(12)
C26 0.0299(12) 0.0263(15) 0.0420(14) -0.0029(11) 0.0146(11) 0.0024(10)
P1 0.0284(3) 0.0326(4) 0.0238(3) 0.0008(3) 0.0048(2) -0.0032(3)
F1 0.0419(8) 0.0447(10) 0.0367(8) -0.0112(7) 0.0113(7) -0.0131(7)
F2 0.0410(9) 0.127(2) 0.0533(11) -0.0216(12) 0.0237(9) -0.0280(11)
F3 0.0797(13) 0.0564(12) 0.0445(10) 0.0075(9) -0.0002(9) 0.0240(10)
F4 0.0632(11) 0.0671(13) 0.0423(10) -0.0154(9) 0.0003(8) -0.0281(10)
F5 0.0476(10) 0.0863(15) 0.0486(10) -0.0202(10) 0.0242(8) -0.0034(9)
F6 0.1202(18) 0.0370(11) 0.0498(11) 0.0127(9) -0.0074(11) 0.0118(11)
P11 0.0249(3) 0.0194(3) 0.0219(3) -0.0011(2) 0.0019(2) 0.0005(2)
F11 0.0399(8) 0.0398(9) 0.0318(8) -0.0058(7) 0.0100(6) 0.0107(7)
F12 0.0347(8) 0.0371(9) 0.0343(8) -0.0071(7) -0.0090(6) 0.0014(7)
F13 0.0429(8) 0.0290(9) 0.0383(8) 0.0122(7) 0.0079(7) -0.0002(6)
F14 0.0456(8) 0.0217(8) 0.0378(8) 0.0016(6) 0.0103(7) -0.0045(6)
F15 0.0312(7) 0.0286(8) 0.0443(8) -0.0073(7) 0.0115(6) 0.0017(6)
F16 0.0289(7) 0.0294(8) 0.0290(7) -0.0043(6) -0.0030(6) -0.0017(6)

loop_
_atom_type_symbol
_atom_type_description
_atom_type_scat_dispersion_real
_atom_type_scat_dispersion_imag
_atom_type_scat_source
C C 0.0181 0.0091 'International Tables Vol C Tables 4.2.6.8 and 6.1.1.4'
H H 0.0000 0.0000 'International Tables Vol C Tables 4.2.6.8 and 6.1.1.4'
N N 0.0311 0.0180 'International Tables Vol C Tables 4.2.6.8 and 6.1.1.4'
O O 0.0492 0.0322 'International Tables Vol C Tables 4.2.6.8 and 6.1.1.4'
Zn Zn -1.5491 0.6778 'International Tables Vol C Tables 4.2.6.8 and 6.1.1.4'
F F 0.0727 0.0534 'International Tables Vol C Tables 4.2.6.8 and 6.1.1.4'
P P 0.2955 0.4335 'International Tables Vol C Tables 4.2.6.8 and 6.1.1.4'

loop_
_geom_angle_atom_site_label_1
_geom_angle_atom_site_label_2
_geom_angle_atom_site_label_3
_geom_angle
_geom_angle_site_symmetry_1
_geom_angle_site_symmetry_3
_geom_angle_publ_flag
O8 Zn N12 108.69(7) . . ?
O8 Zn N22 102.67(7) . . ?
N12 Zn N22 110.12(8) . . ?
O8 Zn N2 88.59(7) . . ?
N12 Zn N2 118.08(8) . . ?
N22 Zn N2 123.53(7) . . ?
O8 Zn N1 167.75(6) . . ?
N12 Zn N1 81.09(7) . . ?
N22 Zn N1 80.01(7) . . ?
N2 Zn N1 80.12(7) . . ?
C1 N1 C21 113.63(17) . . ?
C1 N1 C11 113.12(17) . . ?
C21 N1 C11 112.81(18) . . ?
C1 N1 Zn 106.62(14) . . ?
C21 N1 Zn 103.90(12) . . ?
C11 N1 Zn 105.78(13) . . ?
N1 C1 C2 111.99(17) . . ?
N2 C2 C3 122.6(2) . . ?
N2 C2 C1 115.92(19) . . ?
C3 C2 C1 121.5(2) . . ?
C6 N2 C2 118.36(19) . . ?
C6 N2 Zn 126.13(14) . . ?
C2 N2 Zn 115.48(15) . . ?
C2 C3 C4 118.3(2) . . ?
C5 C4 C3 119.8(2) . . ?
C4 C5 C6 118.6(2) . . ?
N2 C6 C5 122.4(2) . . ?
N2 C6 N7 119.89(19) . . ?
C5 C6 N7 117.6(2) . . ?
C8 N7 C6 130.8(2) . . ?
C8 O8 Zn 127.52(14) . . ?
O8 C8 N7 123.1(2) . . ?
O8 C8 C9 119.71(19) . . ?
N7 C8 C9 117.2(2) . . ?
C8 C9 C10C 112.77(18) . . ?
C8 C9 C1OB 107.07(19) . . ?
C10C C9 C1OB 110.4(2) . . ?
C8 C9 C10A 107.6(2) . . ?
C10C C9 C10A 109.0(2) . . ?
C1OB C9 C10A 110.0(2) . . ?
N1 C11 C12 111.88(19) . . ?
C12 N12 C16 119.2(2) . . ?
C12 N12 Zn 115.10(15) . . ?
C16 N12 Zn 125.62(17) . . ?
N12 C12 C13 121.5(2) . . ?
N12 C12 C11 117.41(19) . . ?
C13 C12 C11 121.1(2) . . ?
C14 C13 C12 119.1(3) . . ?
C13 C14 C15 119.5(2) . . ?
C16 C15 C14 119.0(3) . . ?
N12 C16 C15 121.7(3) . . ?
N1 C21 C22 110.20(17) . . ?
C26 N22 C22 118.9(2) . . ?
C26 N22 Zn 126.21(17) . . ?
C22 N22 Zn 114.87(14) . . ?
N22 C22 C23 121.7(2) . . ?
N22 C22 C21 116.1(2) . . ?
C23 C22 C21 122.2(2) . . ?
C22 C23 C24 119.2(2) . . ?
C25 C24 C23 119.2(3) . . ?
C24 C25 C26 118.9(2) . . ?
N22 C26 C25 122.1(2) . . ?
F6 P1 F2 90.75(13) . . ?
F6 P1 F5 90.62(13) . . ?
F2 P1 F5 178.60(13) . . ?
F6 P1 F1 89.86(10) . . ?
F2 P1 F1 89.56(9) . . ?
F5 P1 F1 90.11(9) . . ?
F6 P1 F4 91.20(11) . . ?
F2 P1 F4 90.80(10) . . ?
F5 P1 F4 89.51(10) . . ?
F1 P1 F4 178.88(10) . . ?
F6 P1 F3 179.47(13) . . ?
F2 P1 F3 89.55(12) . . ?
F5 P1 F3 89.08(11) . . ?
F1 P1 F3 89.70(10) . . ?
F4 P1 F3 89.24(11) . . ?
F12 P11 F11 90.26(8) . . ?
F12 P11 F15 90.41(8) . . ?
F11 P11 F15 179.28(9) . . ?
F12 P11 F13 90.84(8) . . ?
F11 P11 F13 90.46(8) . . ?
F15 P11 F13 89.79(8) . . ?
F12 P11 F14 91.00(8) . . ?
F11 P11 F14 89.97(8) . . ?
F15 P11 F14 89.76(8) . . ?
F13 P11 F14 178.10(9) . . ?
F12 P11 F16 179.58(9) . . ?
F11 P11 F16 89.80(8) . . ?
F15 P11 F16 89.53(8) . . ?
F13 P11 F16 88.74(8) . . ?
F14 P11 F16 89.41(8) . . ?

loop_
_geom_bond_atom_site_label_1
_geom_bond_atom_site_label_2
_geom_bond_distance
_geom_bond_site_symmetry_2
_geom_bond_publ_flag
Zn O8 2.0005(16) . ?
Zn N12 2.0227(19) . ?
Zn N22 2.0272(19) . ?
Zn N2 2.0590(18) . ?
Zn N1 2.1750(18) . ?
N1 C1 1.465(3) . ?
N1 C21 1.472(3) . ?
N1 C11 1.473(3) . ?
C1 C2 1.514(3) . ?
C1OB C9 1.533(3) . ?
C2 N2 1.357(3) . ?
C2 C3 1.374(3) . ?
N2 C6 1.335(3) . ?
C3 C4 1.395(4) . ?
C4 C5 1.371(3) . ?
C5 C6 1.392(3) . ?
C6 N7 1.404(3) . ?
N7 C8 1.355(3) . ?
O8 C8 1.241(3) . ?
C8 C9 1.526(3) . ?
C9 C10C 1.531(3) . ?
C9 C10A 1.540(3) . ?
C11 C12 1.512(3) . ?
N12 C12 1.345(3) . ?
N12 C16 1.348(3) . ?
C12 C13 1.385(3) . ?
C13 C14 1.373(4) . ?
C14 C15 1.381(4) . ?
C15 C16 1.376(4) . ?
C21 C22 1.511(3) . ?
N22 C26 1.343(3) . ?
N22 C22 1.346(3) . ?
C22 C23 1.379(3) . ?
C23 C24 1.382(4) . ?
C24 C25 1.378(4) . ?
C25 C26 1.380(4) . ?
P1 F6 1.5703(19) . ?
P1 F2 1.5820(17) . ?
P1 F5 1.5858(16) . ?
P1 F1 1.5928(16) . ?
P1 F4 1.5951(17) . ?
P1 F3 1.6032(19) . ?
P11 F12 1.5902(15) . ?
P11 F11 1.5973(14) . ?
P11 F15 1.5984(14) . ?
P11 F13 1.6024(15) . ?
P11 F14 1.6025(15) . ?
P11 F16 1.6182(14) . ?
